data_4000993
loop_
_publ_author_name
'Shao, Xiangfeng'
'Yoshida, Yukihiro'
'Nakano, Yoshiaki'
'Yamochi, Hideki'
'Sakata, Masafumi'
'Maesato, Mitsuhiko'
'Otsuka, Akihiro'
'Saito, Gunzi'
'Koshihara, Shin-ya'

_publ_section_title
;
 Prediction of the Electronic Structure via Molecular Stacking Mode of
 Radical Cation Salts Based on Asymmetric Donor Molecule MeEDO-TTF
;
_journal_issue 6
_journal_name_full 'Chemistry of Materials'
_journal_page_first 1085
_journal_paper_doi 10.1021/cm803180x
_journal_volume 21
_journal_year 2009
_chemical_formula_moiety 'C18 H16 O8 Re S8'
_chemical_formula_sum 'C18 H16 O8 Re S8'
_chemical_formula_weight 802.99
_chemical_name_common (MeEDO-TTF)2ReO4
_chemical_name_systematic
;
 bis-4,5-ethylenedioxy-4'-methyltetrathiafulvalene-perrhenate
;
_chemical_temperature_decomposition 438
_space_group_IT_number 2
_symmetry_cell_setting triclinic
_symmetry_space_group_name_Hall '-P 1'
_symmetry_space_group_name_H-M 'P -1'
_atom_sites_solution_hydrogens geom
_atom_sites_solution_primary direct
_atom_sites_solution_secondary difmap
_audit_creation_method SHELXL-97
_cell_angle_alpha 70.475(6)
_cell_angle_beta 82.402(7)
_cell_angle_gamma 89.078(7)
_cell_formula_units_Z 2
_cell_length_a 7.3020(7)
_cell_length_b 12.5310(16)
_cell_length_c 14.9110(18)
_cell_measurement_temperature 260.0(2)
_cell_volume 1274.1(3)
_computing_cell_refinement 'SHELXL-97 (Sheldrick, 1997)'
_computing_data_collection 'SHELXL-97 (Sheldrick, 1997)'
_computing_data_reduction 'SHELXL-97 (Sheldrick, 1997)'
_computing_molecular_graphics 'Ortep-3 for windows (Farrugia, 1997)'
_computing_publication_material 'Ortep-3 for windows (Farrugia, 1997)'
_computing_structure_refinement 'SHELXL-97 (Sheldrick, 1997)'
_computing_structure_solution 'SIR 2004'
_diffrn_ambient_temperature 260.0(2)
_diffrn_detector_area_resol_mean 12.5
_diffrn_measured_fraction_theta_full 0.908
_diffrn_measured_fraction_theta_max 0.908
_diffrn_measurement_device_type 'Mac Science DIP-2020K'
_diffrn_measurement_method 'flat imaging plate'
_diffrn_radiation_monochromator graphite
_diffrn_radiation_source 'fine-focus sealed tube'
_diffrn_radiation_type MoK\a
_diffrn_radiation_wavelength 0.71073
_diffrn_reflns_av_R_equivalents 0.0000
_diffrn_reflns_av_sigmaI/netI 0.0332
_diffrn_reflns_limit_h_max 9
_diffrn_reflns_limit_h_min 0
_diffrn_reflns_limit_k_max 15
_diffrn_reflns_limit_k_min -15
_diffrn_reflns_limit_l_max 18
_diffrn_reflns_limit_l_min -17
_diffrn_reflns_number 4564
_diffrn_reflns_theta_full 26.05
_diffrn_reflns_theta_max 26.05
_diffrn_reflns_theta_min 2.86
_exptl_absorpt_coefficient_mu 5.468
_exptl_absorpt_correction_T_max 0.7716
_exptl_absorpt_correction_T_min 0.1379
_exptl_absorpt_correction_type none
_exptl_crystal_colour black
_exptl_crystal_density_diffrn 2.093
_exptl_crystal_density_meas ?
_exptl_crystal_density_method 'not measured'
_exptl_crystal_description 'elongated plate'
_exptl_crystal_F_000 782
_exptl_crystal_size_max 0.60
_exptl_crystal_size_mid 0.20
_exptl_crystal_size_min 0.05
_refine_diff_density_max 0.580
_refine_diff_density_min -0.654
_refine_diff_density_rms 0.103
_refine_ls_extinction_coef n
_refine_ls_extinction_method none
_refine_ls_goodness_of_fit_ref 1.111
_refine_ls_hydrogen_treatment 'not added'
_refine_ls_matrix_type full
_refine_ls_number_parameters 391
_refine_ls_number_reflns 4564
_refine_ls_number_restraints 0
_refine_ls_restrained_S_all 1.111
_refine_ls_R_factor_all 0.0677
_refine_ls_R_factor_gt 0.0528
_refine_ls_shift/su_max 0.003
_refine_ls_shift/su_mean 0.000
_refine_ls_structure_factor_coef Fsqd
_refine_ls_weighting_details 'calc w=1/[\s^2^(Fo^2^)+(0.0536P)^2^+5.7994P] where P=(Fo^2^+2Fc^2^)/3'
_refine_ls_weighting_scheme calc
_refine_ls_wR_factor_gt 0.1483
_refine_ls_wR_factor_ref 0.1551
_reflns_number_gt 3513
_reflns_number_total 4564
_reflns_threshold_expression >2sigma(I)
_cod_data_source_file cm803180x_si_001.cif
_cod_data_source_block ReO4-plate-260K
_cod_depositor_comments
;
The following automatic conversions were performed:

'_chemical_melting_point' tag was changed to
'_chemical_temperature_decomposition' since the value had been '438
(decompose)'. The value '438 (decompose)' was changed to
'438'.

'_symmetry_cell_setting' value 'Triclinic' changed to
'triclinic' according to
/home/saulius/struct/CIF-dictionaries/cif_core.dic dictionary named
'cif_core.dic' version 2.4.2 from 2011-04-26.

Automatic conversion script
Id: cif_fix_values 1715 2011-07-08 13:25:40Z adriana 

The following automatic conversions were performed:

'_exptl_crystal_density_meas' value 'not measured' was changed to '?'
- the value is perceived as not measured.

Automatic conversion script
Id: cif_fix_values 3008 2015-01-20 13:52:24Z robertas 
;
_cod_database_code 4000993

loop_
_symmetry_equiv_pos_as_xyz
'x, y, z'
'-x, -y, -z'

loop_
_atom_site_label
_atom_site_type_symbol
_atom_site_fract_x
_atom_site_fract_y
_atom_site_fract_z
_atom_site_U_iso_or_equiv
_atom_site_adp_type
_atom_site_occupancy
_atom_site_symmetry_multiplicity
_atom_site_calc_flag
_atom_site_refinement_flags
S1A S 0.1972(3) 0.33090(18) 0.77566(17) 0.0603(5) Uani 1 1 d .
S2A S 0.1686(3) 0.48138(19) 0.89019(16) 0.0593(5) Uani 1 1 d .
S3A S 0.3403(3) 0.53665(16) 0.58656(15) 0.0540(5) Uani 1 1 d .
S4A S 0.3112(3) 0.69360(19) 0.69838(18) 0.0614(5) Uani 1 1 d .
O1A O 0.4398(9) 0.7101(5) 0.4272(4) 0.0667(16) Uani 1 1 d .
O2A O 0.4151(9) 0.8637(5) 0.5356(5) 0.0704(17) Uani 1 1 d .
C1A C 0.2247(11) 0.4679(7) 0.7782(6) 0.0536(19) Uani 1 1 d .
C2A C 0.2846(10) 0.5562(6) 0.6969(6) 0.0501(18) Uani 1 1 d .
C3A C 0.3913(12) 0.6794(7) 0.5237(6) 0.057(2) Uani 1 1 d .
C4A C 0.3786(11) 0.7496(7) 0.5758(7) 0.057(2) Uani 1 1 d .
C5A C 0.1228(12) 0.2693(8) 0.8985(7) 0.062(2) Uani 1 1 d .
C6A C 0.1114(12) 0.3386(7) 0.9502(7) 0.062(2) Uani 1 1 d .
C7A1 C 0.444(10) 0.819(4) 0.387(3) 0.084(12) Uani 0.50 1 d P
C8A1 C 0.415(5) 0.900(2) 0.434(2) 0.090(11) Uani 0.50 1 d P
C7A2 C 0.487(11) 0.844(5) 0.375(5) 0.106(15) Uani 0.50 1 d P
C8A2 C 0.516(4) 0.895(3) 0.438(3) 0.091(12) Uani 0.50 1 d P
C9A1 C 0.0794(19) 0.1439(10) 0.9424(10) 0.067(3) Uani 0.70 1 d P
C9A2 C 0.052(5) 0.296(3) 1.045(2) 0.070(8) Uani 0.30 1 d P
S1B S 0.8252(3) 0.52587(18) 0.61089(16) 0.0588(5) Uani 1 1 d .
S2B S 0.8000(3) 0.67344(18) 0.72757(18) 0.0639(6) Uani 1 1 d .
S3B S 0.6852(3) 0.31101(18) 0.80179(17) 0.0586(5) Uani 1 1 d .
S4B S 0.6570(3) 0.46650(17) 0.91507(16) 0.0548(5) Uani 1 1 d .
O1B O 0.5789(9) 0.1403(5) 0.9629(5) 0.0650(15) Uani 1 1 d .
O2B O 0.5565(9) 0.2923(5) 1.0729(4) 0.0657(16) Uani 1 1 d .
C1B C 0.7710(11) 0.5375(7) 0.7232(6) 0.0498(17) Uani 1 1 d .
C2B C 0.7110(10) 0.4487(6) 0.8048(6) 0.0489(17) Uani 1 1 d .
C3B C 0.6170(11) 0.2545(6) 0.9242(6) 0.0555(19) Uani 1 1 d .
C4B C 0.6066(11) 0.3246(7) 0.9761(6) 0.0540(19) Uani 1 1 d .
C5B C 0.8840(12) 0.6700(8) 0.5512(7) 0.064(2) Uani 1 1 d .
C6B C 0.8710(13) 0.7366(8) 0.6048(7) 0.067(2) Uani 1 1 d .
C7B1 C 0.581(4) 0.1040(18) 1.065(2) 0.068(7) Uani 0.50 1 d P
C8B1 C 0.542(7) 0.167(3) 1.130(3) 0.085(11) Uani 0.50 1 d P
C7B2 C 0.483(4) 0.106(3) 1.063(3) 0.094(11) Uani 0.50 1 d P
C8B2 C 0.486(6) 0.181(3) 1.106(2) 0.075(10) Uani 0.50 1 d P
C9B1 C 0.940(2) 0.7098(13) 0.4485(11) 0.077(4) Uani 0.70 1 d P
C9B2 C 0.916(4) 0.857(2) 0.5535(19) 0.054(6) Uani 0.30 1 d P
Re11 Re 1.0026(7) 1.0024(3) 0.7520(4) 0.0797(8) Uani 0.50 1 d P
Re12 Re 1.0022(8) 0.9738(3) 0.7473(4) 0.0691(6) Uani 0.50 1 d P
O1 O 0.971(4) 0.842(2) 0.816(2) 0.083(9) Uiso 0.33 1 d P
O2 O 1.208(5) 0.952(3) 0.709(2) 0.130(10) Uiso 0.33 1 d P
O3 O 0.976(8) 0.984(5) 0.866(4) 0.22(2) Uiso 0.33 1 d P
O4 O 1.067(8) 1.010(5) 0.639(4) 0.19(2) Uiso 0.33 1 d P
O5 O 1.022(4) 1.146(2) 0.680(2) 0.111(8) Uiso 0.33 1 d P
O6 O 1.183(5) 1.059(3) 0.776(3) 0.115(12) Uiso 0.33 1 d P
O7 O 0.990(4) 0.980(2) 0.6337(18) 0.087(7) Uiso 0.33 1 d P
O8 O 0.821(5) 1.045(3) 0.797(3) 0.103(10) Uiso 0.33 1 d P
O9 O 0.826(5) 0.948(3) 0.697(2) 0.133(10) Uiso 0.33 1 d P
O10 O 1.213(4) 1.035(3) 0.752(2) 0.097(9) Uiso 0.33 1 d P
O11 O 0.796(4) 1.050(2) 0.762(2) 0.092(9) Uiso 0.33 1 d P
O12 O 1.013(4) 0.845(2) 0.838(2) 0.084(9) Uiso 0.33 1 d P

loop_
_atom_site_aniso_label
_atom_site_aniso_U_11
_atom_site_aniso_U_22
_atom_site_aniso_U_33
_atom_site_aniso_U_23
_atom_site_aniso_U_13
_atom_site_aniso_U_12
S1A 0.0580(13) 0.0584(12) 0.0708(14) -0.0294(10) -0.0103(11) 0.0020(9)
S2A 0.0590(13) 0.0662(12) 0.0610(12) -0.0303(10) -0.0124(10) 0.0014(9)
S3A 0.0572(12) 0.0497(10) 0.0601(12) -0.0259(9) -0.0045(10) -0.0004(8)
S4A 0.0572(13) 0.0629(12) 0.0773(14) -0.0412(11) -0.0077(11) -0.0006(9)
O1A 0.081(4) 0.055(3) 0.061(4) -0.019(3) 0.002(3) -0.006(3)
O2A 0.074(4) 0.051(3) 0.090(5) -0.031(3) -0.004(4) -0.005(3)
C1A 0.045(4) 0.059(5) 0.067(5) -0.031(4) -0.017(4) 0.003(3)
C2A 0.040(4) 0.054(4) 0.064(5) -0.030(4) -0.008(4) 0.001(3)
C3A 0.055(5) 0.049(4) 0.069(6) -0.024(4) -0.002(4) 0.002(3)
C4A 0.045(4) 0.054(5) 0.081(6) -0.032(4) -0.014(4) 0.000(3)
C5A 0.045(5) 0.068(5) 0.072(6) -0.022(4) -0.011(4) 0.004(4)
C6A 0.054(5) 0.064(5) 0.061(5) -0.011(4) -0.011(4) 0.008(4)
C7A1 0.15(4) 0.02(2) 0.058(14) -0.002(13) 0.032(16) -0.041(15)
C8A1 0.15(3) 0.042(11) 0.064(15) 0.004(10) -0.03(2) -0.035(17)
C7A2 0.15(4) 0.03(2) 0.12(3) -0.005(19) 0.03(2) -0.045(17)
C8A2 0.078(19) 0.093(19) 0.10(2) -0.042(16) 0.033(19) -0.041(16)
C9A1 0.074(9) 0.055(7) 0.073(8) -0.022(6) -0.016(7) 0.012(6)
C9A2 0.08(2) 0.08(2) 0.07(2) -0.039(16) -0.030(17) 0.017(16)
S1B 0.0592(13) 0.0632(12) 0.0604(12) -0.0272(10) -0.0135(10) 0.0042(9)
S2B 0.0615(13) 0.0569(12) 0.0811(15) -0.0334(11) -0.0101(11) 0.0041(9)
S3B 0.0559(12) 0.0611(12) 0.0724(14) -0.0395(11) -0.0098(10) 0.0000(9)
S4B 0.0568(12) 0.0513(10) 0.0640(12) -0.0307(9) -0.0047(10) 0.0004(8)
O1B 0.071(4) 0.051(3) 0.077(4) -0.030(3) -0.002(3) -0.004(3)
O2B 0.082(4) 0.052(3) 0.061(4) -0.022(3) 0.003(3) 0.000(3)
C1B 0.044(4) 0.056(4) 0.056(5) -0.027(4) -0.008(4) 0.002(3)
C2B 0.037(4) 0.058(4) 0.061(5) -0.031(4) -0.010(3) 0.003(3)
C3B 0.052(5) 0.049(4) 0.072(5) -0.030(4) -0.009(4) 0.002(3)
C4B 0.053(5) 0.051(4) 0.061(5) -0.025(4) 0.001(4) 0.001(3)
C5B 0.053(5) 0.064(5) 0.068(6) -0.012(4) -0.013(4) 0.010(4)
C6B 0.056(5) 0.062(5) 0.085(6) -0.027(5) -0.011(5) 0.007(4)
C7B1 0.11(2) 0.037(9) 0.060(12) -0.015(8) -0.016(17) -0.015(12)
C8B1 0.16(3) 0.036(12) 0.07(2) -0.015(14) -0.046(18) 0.017(13)
C7B2 0.08(2) 0.11(2) 0.11(2) -0.059(17) 0.00(2) -0.031(18)
C8B2 0.13(3) 0.060(16) 0.025(12) 0.003(10) -0.014(13) -0.009(16)
C9B1 0.071(9) 0.082(9) 0.073(9) -0.022(7) -0.004(7) -0.002(7)
C9B2 0.052(16) 0.065(16) 0.053(15) -0.026(12) -0.019(12) 0.007(12)
Re11 0.0735(8) 0.076(2) 0.0732(13) -0.0058(12) -0.0011(8) -0.0078(13)
Re12 0.0878(9) 0.0558(13) 0.0622(6) -0.0205(10) -0.0015(5) -0.0088(10)

loop_
_atom_type_symbol
_atom_type_description
_atom_type_scat_dispersion_real
_atom_type_scat_dispersion_imag
_atom_type_scat_source
C C 0.0033 0.0016 'International Tables Vol C Tables 4.2.6.8 and 6.1.1.4'
H H 0.0000 0.0000 'International Tables Vol C Tables 4.2.6.8 and 6.1.1.4'
O O 0.0106 0.0060 'International Tables Vol C Tables 4.2.6.8 and 6.1.1.4'
S S 0.1246 0.1234 'International Tables Vol C Tables 4.2.6.8 and 6.1.1.4'
Re Re -1.0185 7.2310 'International Tables Vol C Tables 4.2.6.8 and 6.1.1.4'

loop_
_geom_angle_atom_site_label_1
_geom_angle_atom_site_label_2
_geom_angle_atom_site_label_3
_geom_angle
_geom_angle_publ_flag
C1A S1A C5A 95.6(4) n
C1A S2A C6A 95.5(4) n
C2A S3A C3A 94.3(4) n
C4A S4A C2A 93.6(4) n
C7A1 O1A C3A 112(2) n
C7A1 O1A C7A2 11(6) n
C3A O1A C7A2 114(3) n
C4A O2A C8A1 110.7(12) n
C4A O2A C8A2 112.2(15) n
C8A1 O2A C8A2 29.7(18) n
C2A C1A S2A 123.8(6) n
C2A C1A S1A 121.5(6) n
S2A C1A S1A 114.7(5) n
C1A C2A S3A 121.4(6) n
C1A C2A S4A 121.9(6) n
S3A C2A S4A 116.6(5) n
C4A C3A O1A 126.1(8) n
C4A C3A S3A 116.6(7) n
O1A C3A S3A 117.3(6) n
C3A C4A O2A 122.7(9) n
C3A C4A S4A 118.8(7) n
O2A C4A S4A 118.5(6) n
C6A C5A C9A1 122.7(10) n
C6A C5A S1A 116.4(7) n
C9A1 C5A S1A 120.8(8) n
C5A C6A C9A2 118.9(16) n
C5A C6A S2A 117.8(7) n
C9A2 C6A S2A 123.3(15) n
O1A C7A1 C8A1 126(4) n
O1A C7A1 C8A2 120(5) n
C8A1 C7A1 C8A2 29(2) n
C8A2 C8A1 C7A2 73(7) n
C8A2 C8A1 C7A1 85(6) n
C7A2 C8A1 C7A1 17(3) n
C8A2 C8A1 O2A 78(5) n
C7A2 C8A1 O2A 126(4) n
C7A1 C8A1 O2A 119(3) n
C8A2 C7A2 C8A1 32(2) n
C8A2 C7A2 O1A 112(5) n
C8A1 C7A2 O1A 109(4) n
C8A1 C8A2 C7A2 75(6) n
C8A1 C8A2 O2A 72(5) n
C7A2 C8A2 O2A 124(3) n
C8A1 C8A2 C7A1 66(6) n
C7A2 C8A2 C7A1 15(3) n
O2A C8A2 C7A1 109(2) n
C1B S1B C5B 95.7(4) n
C6B S2B C1B 95.4(4) n
C3B S3B C2B 93.1(4) n
C4B S4B C2B 94.2(4) n
C3B O1B C7B1 109.4(10) n
C3B O1B C7B2 112.8(15) n
C7B1 O1B C7B2 28.4(15) n
C4B O2B C8B2 108.9(15) n
C4B O2B C8B1 118.1(17) n
C8B2 O2B C8B1 22(2) n
C2B C1B S1B 124.3(6) n
C2B C1B S2B 120.9(6) n
S1B C1B S2B 114.9(5) n
C1B C2B S4B 121.9(6) n
C1B C2B S3B 121.3(6) n
S4B C2B S3B 116.8(5) n
C4B C3B O1B 123.8(8) n
C4B C3B S3B 118.4(6) n
O1B C3B S3B 117.8(6) n
C3B C4B O2B 124.9(8) n
C3B C4B S4B 117.5(7) n
O2B C4B S4B 117.6(5) n
C6B C5B C9B1 124.0(10) n
C6B C5B S1B 116.6(8) n
C9B1 C5B S1B 119.4(9) n
C5B C6B C9B2 115.9(13) n
C5B C6B S2B 117.5(7) n
C9B2 C6B S2B 126.7(12) n
C7B2 C7B1 C8B2 65(5) n
C7B2 C7B1 C8B1 85(5) n
C8B2 C7B1 C8B1 23(2) n
C7B2 C7B1 O1B 80(5) n
C8B2 C7B1 O1B 111(2) n
C8B1 C7B1 O1B 129(2) n
C8B2 C8B1 C7B1 78(8) n
C8B2 C8B1 O2B 67(7) n
C7B1 C8B1 O2B 109(3) n
C8B2 C8B1 C7B2 55(7) n
C7B1 C8B1 C7B2 27.7(16) n
O2B C8B1 C7B2 107(2) n
C7B1 C7B2 C8B2 85(5) n
C7B1 C7B2 O1B 72(5) n
C8B2 C7B2 O1B 115(3) n
C7B1 C7B2 C8B1 68(5) n
C8B2 C7B2 C8B1 21(2) n
O1B C7B2 C8B1 118(3) n
C8B1 C8B2 C7B2 104(9) n
C8B1 C8B2 O2B 91(9) n
C7B2 C8B2 O2B 132(3) n
C8B1 C8B2 C7B1 79(8) n
C7B2 C8B2 C7B1 30.1(18) n
O2B C8B2 C7B1 117(3) n
O8 Re11 O10 129.0(18) n
O8 Re11 O3 61(2) n
O10 Re11 O3 86(2) n
O8 Re11 O11 20.3(15) n
O10 Re11 O11 141.2(17) n
O3 Re11 O11 81(2) n
O8 Re11 O6 109.6(18) n
O10 Re11 O6 19.5(16) n
O3 Re11 O6 72(2) n
O11 Re11 O6 123.5(17) n
O8 Re11 O4 129(2) n
O10 Re11 O4 86(2) n
O3 Re11 O4 170(2) n
O11 Re11 O4 109(2) n
O6 Re11 O4 102(2) n
O8 Re11 O2 176.4(16) n
O10 Re11 O2 49.3(15) n
O3 Re11 O2 115(2) n
O11 Re11 O2 163.2(15) n
O6 Re11 O2 68.6(17) n
O4 Re11 O2 55(2) n
O8 Re11 O5 81.1(15) n
O10 Re11 O5 76.8(15) n
O3 Re11 O5 113(2) n
O11 Re11 O5 74.7(14) n
O6 Re11 O5 71.7(16) n
O4 Re11 O5 72(2) n
O2 Re11 O5 100.9(15) n
O8 Re11 O9 79.7(17) n
O10 Re11 O9 149.6(16) n
O3 Re11 O9 121(2) n
O11 Re11 O9 63.2(15) n
O6 Re11 O9 167.0(16) n
O4 Re11 O9 65(2) n
O2 Re11 O9 102.7(16) n
O5 Re11 O9 101.7(14) n
O8 Re11 O7 115.7(16) n
O10 Re11 O7 106.8(15) n
O3 Re11 O7 162(2) n
O11 Re11 O7 95.6(14) n
O6 Re11 O7 123.5(16) n
O4 Re11 O7 22(2) n
O2 Re11 O7 67.7(15) n
O5 Re11 O7 83.5(12) n
O9 Re11 O7 43.7(12) n
O8 Re11 O1 100.4(15) n
O10 Re11 O1 107.2(15) n
O3 Re11 O1 74(2) n
O11 Re11 O1 104.3(14) n
O6 Re11 O1 114.1(16) n
O4 Re11 O1 102(2) n
O2 Re11 O1 77.9(14) n
O5 Re11 O1 172.6(12) n
O9 Re11 O1 71.7(14) n
O7 Re11 O1 89.4(12) n
O8 Re11 O12 102.8(15) n
O10 Re11 O12 95.6(15) n
O3 Re11 O12 64(2) n
O11 Re11 O12 111.2(14) n
O6 Re11 O12 100.5(16) n
O4 Re11 O12 110(2) n
O2 Re11 O12 74.9(14) n
O5 Re11 O12 172.2(13) n
O9 Re11 O12 85.8(14) n
O7 Re11 O12 100.7(11) n
O1 Re11 O12 14.1(12) n
O4 Re12 O2 60(2) n
O4 Re12 O1 123(2) n
O2 Re12 O1 91.6(16) n
O4 Re12 O9 73(2) n
O2 Re12 O9 120.6(17) n
O1 Re12 O9 84.8(16) n
O4 Re12 O7 25(2) n
O2 Re12 O7 76.5(16) n
O1 Re12 O7 107.9(14) n
O9 Re12 O7 49.4(14) n
O4 Re12 O12 131(2) n
O2 Re12 O12 85.8(16) n
O1 Re12 O12 16.0(14) n
O9 Re12 O12 100.6(16) n
O7 Re12 O12 120.7(13) n
O4 Re12 O10 85(2) n
O2 Re12 O10 49.2(15) n
O1 Re12 O10 113.9(16) n
O9 Re12 O10 156.9(16) n
O7 Re12 O10 109.4(15) n
O12 Re12 O10 99.1(15) n
O4 Re12 O8 122(2) n
O2 Re12 O8 156.3(15) n
O1 Re12 O8 103.4(15) n
O9 Re12 O8 79.5(16) n
O7 Re12 O8 114.9(15) n
O12 Re12 O8 103.7(14) n
O10 Re12 O8 107.3(16) n
O4 Re12 O3 157(2) n
O2 Re12 O3 114(2) n
O1 Re12 O3 77(2) n
O9 Re12 O3 123(2) n
O7 Re12 O3 169(2) n
O12 Re12 O3 66(2) n
O10 Re12 O3 76(2) n
O8 Re12 O3 54(2) n
O4 Re12 O11 106(2) n
O2 Re12 O11 158.9(15) n
O1 Re12 O11 109.5(14) n
O9 Re12 O11 64.1(15) n
O7 Re12 O11 96.9(14) n
O12 Re12 O11 114.4(14) n
O10 Re12 O11 117.5(15) n
O8 Re12 O11 18.1(13) n
O3 Re12 O11 72(2) n
O4 Re12 O6 96(2) n
O2 Re12 O6 66.0(16) n
O1 Re12 O6 116.4(16) n
O9 Re12 O6 158.5(14) n
O7 Re12 O6 121.2(16) n
O12 Re12 O6 100.4(15) n
O10 Re12 O6 16.9(15) n
O8 Re12 O6 90.8(16) n
O3 Re12 O6 62(2) n
O11 Re12 O6 102.4(15) n
O4 Re12 O5 66(2) n
O2 Re12 O5 94.9(15) n
O1 Re12 O5 170.4(12) n
O9 Re12 O5 97.9(14) n
O7 Re12 O5 80.5(12) n
O12 Re12 O5 158.1(12) n
O10 Re12 O5 66.0(13) n
O8 Re12 O5 68.2(13) n
O3 Re12 O5 94(2) n
O11 Re12 O5 64.1(12) n
O6 Re12 O5 60.6(14) n
Re12 O1 Re11 8.3(3) n
O10 O2 O4 97(3) n
O10 O2 Re12 72(2) n
O4 O2 Re12 58(2) n
O10 O2 Re11 60.0(18) n
O4 O2 Re11 60(2) n
Re12 O2 Re11 12.2(3) n
Re11 O3 O8 58(2) n
Re11 O3 Re12 11.5(5) n
O8 O3 Re12 63(2) n
O7 O4 Re12 90(6) n
O7 O4 O2 122(7) n
Re12 O4 O2 62(3) n
O7 O4 Re11 98(6) n
Re12 O4 Re11 13.2(5) n
O2 O4 Re11 65(3) n
Re11 O5 Re12 7.5(3) n
O10 O6 Re11 76(6) n
O10 O6 Re12 68(6) n
Re11 O6 Re12 9.7(4) n
O4 O7 O9 127(6) n
O4 O7 Re12 65(6) n
O9 O7 Re12 64.2(18) n
O4 O7 Re11 60(6) n
O9 O7 Re11 67.1(18) n
Re12 O7 Re11 10.5(3) n
O11 O8 Re11 85(6) n
O11 O8 O3 144(7) n
Re11 O8 O3 61(2) n
O11 O8 Re12 81(5) n
Re11 O8 Re12 10.7(3) n
O3 O8 Re12 63(2) n
O7 O9 Re12 66.4(19) n
O7 O9 Re11 69.3(19) n
Re12 O9 Re11 10.7(3) n
O6 O10 O2 153(8) n
O6 O10 Re11 84(6) n
O2 O10 Re11 71(2) n
O6 O10 Re12 95(6) n
O2 O10 Re12 59.1(19) n
Re11 O10 Re12 12.1(3) n
O8 O11 Re11 75(5) n
O8 O11 Re12 81(5) n
Re11 O11 Re12 11.5(3) n
Re12 O12 Re11 9.5(3) n

loop_
_geom_bond_atom_site_label_1
_geom_bond_atom_site_label_2
_geom_bond_distance
_geom_bond_publ_flag
S1A C1A 1.746(8) n
S1A C5A 1.746(10) n
S2A C1A 1.729(8) n
S2A C6A 1.741(9) n
S3A C2A 1.739(8) n
S3A C3A 1.740(8) n
S4A C4A 1.729(10) n
S4A C2A 1.743(7) n
O1A C7A1 1.29(5) n
O1A C3A 1.357(10) n
O1A C7A2 1.62(4) n
O2A C4A 1.368(10) n
O2A C8A1 1.43(3) n
O2A C8A2 1.47(4) n
C1A C2A 1.365(11) n
C3A C4A 1.350(11) n
C5A C6A 1.336(13) n
C5A C9A1 1.506(15) n
C6A C9A2 1.34(3) n
C7A1 C8A1 1.41(7) n
C7A1 C8A2 1.54(6) n
C8A1 C8A2 0.75(4) n
C8A1 C7A2 1.35(8) n
C7A2 C8A2 1.34(8) n
S1B C1B 1.723(8) n
S1B C5B 1.757(9) n
S2B C6B 1.743(11) n
S2B C1B 1.743(8) n
S3B C3B 1.729(9) n
S3B C2B 1.755(7) n
S4B C4B 1.725(8) n
S4B C2B 1.726(8) n
O1B C3B 1.370(10) n
O1B C7B1 1.44(3) n
O1B C7B2 1.49(4) n
O2B C4B 1.362(10) n
O2B C8B2 1.39(4) n
O2B C8B1 1.51(4) n
C1B C2B 1.372(11) n
C3B C4B 1.347(11) n
C5B C6B 1.330(13) n
C5B C9B1 1.445(17) n
C6B C9B2 1.46(3) n
C7B1 C7B2 0.72(4) n
C7B1 C8B2 1.43(5) n
C7B1 C8B1 1.43(5) n
C8B1 C8B2 0.56(5) n
C8B1 C7B2 1.54(5) n
C7B2 C8B2 1.31(6) n
Re11 O8 1.57(3) n
Re11 O10 1.60(3) n
Re11 O3 1.62(6) n
Re11 O11 1.62(3) n
Re11 O6 1.64(4) n
Re11 O4 1.66(6) n
Re11 O2 1.74(3) n
Re11 O5 1.76(3) n
Re11 O9 1.86(3) n
Re11 O7 1.89(3) n
Re11 O1 1.92(3) n
Re11 O12 1.97(3) n
Re12 O4 1.53(6) n
Re12 O2 1.59(3) n
Re12 O1 1.63(3) n
Re12 O9 1.66(4) n
Re12 O7 1.68(3) n
Re12 O12 1.73(3) n
Re12 O10 1.75(3) n
Re12 O8 1.80(3) n
Re12 O3 1.80(6) n
Re12 O11 1.80(3) n
Re12 O6 1.88(4) n
Re12 O5 2.06(3) n
O2 O10 1.40(4) n
O2 O4 1.56(6) n
O3 O8 1.63(6) n
O4 O7 0.71(6) n
O6 O10 0.55(5) n
O7 O9 1.40(4) n
O8 O11 0.56(4) n
